data_4332640
loop_
_publ_author_name
'Maheshwari, Vidhi'
'Bhattacharyya, Debadeep'
'Fronczek, Frank R.'
'Marzilli, Patricia A.'
'Marzilli, Luigi G.'

_publ_section_title
;
 Chemistry of HIV-1 Virucidal Pt Complexes Having Neglected Bidentate
 sp2N-Donor Carrier Ligands with Linked Triazine and Pyridine Rings.
 Synthesis, NMR Spectral Features, Structure, and Reaction with Guanosine
;
_journal_issue 18
_journal_name_full 'Inorganic Chemistry'
_journal_page_first 7182
_journal_page_last 7190
_journal_paper_doi 10.1021/ic060605h
_journal_volume 45
_journal_year 2006
_chemical_compound_source 'local laboratory'
_chemical_formula_moiety 'C14 H10 Cl2 N4 Pt'
_chemical_formula_sum 'C14 H10 Cl2 N4 Pt'
_chemical_formula_weight 500.25
_chemical_name_systematic
; 

 ? 

;
_space_group_IT_number 14
_symmetry_cell_setting monoclinic
_symmetry_space_group_name_Hall '-P 2ybc'
_symmetry_space_group_name_H-M 'P 1 21/c 1'
_atom_sites_solution_hydrogens geom
_atom_sites_solution_primary direct
_atom_sites_solution_secondary difmap
_audit_creation_method SHELXL-97
_cell_angle_alpha 90
_cell_angle_beta 94.312(18)
_cell_angle_gamma 90
_cell_formula_units_Z 4
_cell_length_a 9.236(5)
_cell_length_b 7.496(4)
_cell_length_c 19.789(13)
_cell_measurement_reflns_used 2773
_cell_measurement_temperature 100
_cell_measurement_theta_max 27.5
_cell_measurement_theta_min 2.5
_cell_volume 1366.2(14)
_computing_cell_refinement 'Denzo and Scalepack (Otwinowski & Minor, 1997)'
_computing_data_collection 'COLLECT (Nonius, 2000)'
_computing_data_reduction 'Denzo and Scalepack (Otwinowski & Minor, 1997)'
_computing_molecular_graphics 'ORTEP-3 (Farrugia, 1997)'
_computing_publication_material 'SHELXL-97 (Sheldrick, 1997)'
_computing_structure_refinement 'SHELXL-97 (Sheldrick, 1997)'
_computing_structure_solution 'SIR97 (Altomare, et al., 1999)'
_diffrn_ambient_temperature 100
_diffrn_measured_fraction_theta_full 0.986
_diffrn_measured_fraction_theta_max 0.986
_diffrn_measurement_device 'KappaCCD (with Oxford Cryostream)'
_diffrn_measurement_method ' \w scans with \k offsets'
_diffrn_radiation_monochromator graphite
_diffrn_radiation_source 'fine-focus sealed tube'
_diffrn_radiation_type MoK\a
_diffrn_radiation_wavelength 0.71073
_diffrn_reflns_av_R_equivalents 0.067
_diffrn_reflns_av_sigmaI/netI 0.108
_diffrn_reflns_limit_h_max 11
_diffrn_reflns_limit_h_min -11
_diffrn_reflns_limit_k_max 9
_diffrn_reflns_limit_k_min -9
_diffrn_reflns_limit_l_max 25
_diffrn_reflns_limit_l_min -25
_diffrn_reflns_number 9604
_diffrn_reflns_theta_full 27.5
_diffrn_reflns_theta_max 27.6
_diffrn_reflns_theta_min 2.9
_diffrn_standards_decay_% <2
_diffrn_standards_number 0
_exptl_absorpt_coefficient_mu 10.658
_exptl_absorpt_correction_T_max 0.900
_exptl_absorpt_correction_T_min 0.086
_exptl_absorpt_correction_type multi-scan
_exptl_absorpt_process_details 'HKL Scalepack (Otwinowski & Minor 1997)'
_exptl_crystal_colour yellow
_exptl_crystal_density_diffrn 2.432
_exptl_crystal_density_method 'not measured'
_exptl_crystal_description 'lath fragment'
_exptl_crystal_F_000 936
_exptl_crystal_size_max 0.23
_exptl_crystal_size_mid 0.07
_exptl_crystal_size_min 0.01
_refine_diff_density_max 5.74
_refine_diff_density_min -1.73
_refine_diff_density_rms 0.361
_refine_ls_extinction_method none
_refine_ls_goodness_of_fit_ref 1.034
_refine_ls_hydrogen_treatment constr
_refine_ls_matrix_type full
_refine_ls_number_parameters 190
_refine_ls_number_reflns 3085
_refine_ls_number_restraints 0
_refine_ls_restrained_S_all 1.034
_refine_ls_R_factor_all 0.111
_refine_ls_R_factor_gt 0.062
_refine_ls_shift/su_max 0.000
_refine_ls_shift/su_mean 0.000
_refine_ls_structure_factor_coef Fsqd
_refine_ls_weighting_details 'calc w=1/[\s^2^(Fo^2^)+(0.0787P)^2^] where P=(Fo^2^+2Fc^2^)/3'
_refine_ls_weighting_scheme calc
_refine_ls_wR_factor_gt 0.134
_refine_ls_wR_factor_ref 0.155
_reflns_number_gt 1961
_reflns_number_total 3085
_reflns_threshold_expression I>2\s(I)
_cod_data_source_file ic060605hsup1.cif
_cod_data_source_block pyphtPtCl2
_cod_depositor_comments
;
The following automatic conversions were performed:

'_symmetry_cell_setting' value 'Monoclinic' changed to 'monoclinic'
according to /home/saulius/struct/CIF-dictionaries/cif_core.dic
dictionary named 'cif_core.dic' version 2.4.2 from 2011-04-26.

Automatic conversion script
Id: cif_fix_values 1891 2012-01-12 08:04:46Z andrius 
;
_cod_original_sg_symbol_H-M 'P 21/c        '
_cod_database_code 4332640

loop_
_symmetry_equiv_pos_as_xyz
'x, y, z'
'-x, y+1/2, -z+1/2'
'-x, -y, -z'
'x, -y-1/2, z-1/2'

loop_
_atom_site_label
_atom_site_type_symbol
_atom_site_fract_x
_atom_site_fract_y
_atom_site_fract_z
_atom_site_U_iso_or_equiv
_atom_site_adp_type
_atom_site_occupancy
_atom_site_symmetry_multiplicity
_atom_site_calc_flag
_atom_site_refinement_flags
Pt1 Pt 0.37263(5) 0.72022(7) 0.48132(3) 0.0278(2) Uani 1 1 d .
Cl1 Cl 0.1344(4) 0.6841(5) 0.44014(19) 0.0383(8) Uani 1 1 d .
Cl2 Cl 0.4251(4) 0.8494(5) 0.38107(18) 0.0362(8) Uani 1 1 d .
N1 N 0.5707(11) 0.7483(13) 0.5278(6) 0.024(2) Uani 1 1 d .
N2 N 0.6900(13) 0.8120(15) 0.4981(6) 0.036(3) Uani 1 1 d .
N3 N 0.7035(11) 0.7253(14) 0.6339(6) 0.028(2) Uani 1 1 d .
N4 N 0.3410(11) 0.6094(13) 0.5716(6) 0.027(2) Uani 1 1 d .
C1 C 0.8057(14) 0.8263(19) 0.5356(7) 0.032(3) Uani 1 1 d .
H1 H 0.8901 0.8629 0.5147 0.038 Uiso 1 1 calc R
C2 C 0.8210(14) 0.7927(17) 0.6063(7) 0.031(3) Uani 1 1 d .
C3 C 0.5859(13) 0.7064(16) 0.5935(7) 0.027(3) Uani 1 1 d .
C4 C 0.4563(15) 0.6241(17) 0.6194(8) 0.035(3) Uani 1 1 d .
C5 C 0.4495(14) 0.5606(17) 0.6830(7) 0.032(3) Uani 1 1 d .
H5 H 0.5291 0.5786 0.7156 0.039 Uiso 1 1 calc R
C6 C 0.3292(14) 0.4707(19) 0.7010(8) 0.036(3) Uani 1 1 d .
H6 H 0.3255 0.4234 0.7454 0.043 Uiso 1 1 calc R
C7 C 0.2145(14) 0.4502(17) 0.6537(6) 0.027(3) Uani 1 1 d .
H7 H 0.1298 0.3884 0.6650 0.033 Uiso 1 1 calc R
C8 C 0.2226(14) 0.5199(17) 0.5897(7) 0.030(3) Uani 1 1 d .
H8 H 0.1426 0.5046 0.5572 0.037 Uiso 1 1 calc R
C9 C 0.9564(14) 0.8197(18) 0.6487(7) 0.031(3) Uani 1 1 d .
C10 C 0.9687(13) 0.7520(16) 0.7142(7) 0.027(3) Uani 1 1 d .
H10 H 0.8890 0.6907 0.7313 0.033 Uiso 1 1 calc R
C11 C 1.0947(14) 0.7729(18) 0.7544(8) 0.037(3) Uani 1 1 d .
H11 H 1.1029 0.7231 0.7987 0.044 Uiso 1 1 calc R
C12 C 1.2071(15) 0.8632(18) 0.7318(8) 0.036(3) Uani 1 1 d .
H12 H 1.2940 0.8760 0.7603 0.044 Uiso 1 1 calc R
C13 C 1.1987(14) 0.9362(18) 0.6693(9) 0.039(4) Uani 1 1 d .
H13 H 1.2784 1.0026 0.6549 0.047 Uiso 1 1 calc R
C14 C 1.0753(14) 0.9153(18) 0.6259(8) 0.035(3) Uani 1 1 d .
H14 H 1.0706 0.9643 0.5815 0.042 Uiso 1 1 calc R

loop_
_atom_site_aniso_label
_atom_site_aniso_U_11
_atom_site_aniso_U_22
_atom_site_aniso_U_33
_atom_site_aniso_U_23
_atom_site_aniso_U_13
_atom_site_aniso_U_12
Pt1 0.0276(3) 0.0303(3) 0.0249(3) -0.0023(2) -0.0031(2) 0.0014(2)
Cl1 0.0322(18) 0.052(2) 0.0286(19) 0.0017(16) -0.0087(15) -0.0042(15)
Cl2 0.0389(19) 0.0378(18) 0.031(2) 0.0013(15) -0.0032(15) -0.0007(14)
N1 0.020(5) 0.032(6) 0.021(6) 0.004(5) 0.004(4) 0.000(4)
N2 0.043(7) 0.036(7) 0.027(7) 0.000(5) -0.007(6) 0.002(5)
N3 0.022(5) 0.036(6) 0.026(6) 0.003(5) 0.001(5) 0.004(4)
N4 0.020(6) 0.029(6) 0.031(7) -0.006(5) -0.001(5) 0.001(4)
C1 0.022(7) 0.050(9) 0.023(8) 0.002(6) -0.004(6) -0.003(6)
C2 0.031(7) 0.031(7) 0.032(8) -0.004(6) 0.002(6) 0.010(6)
C3 0.023(7) 0.030(7) 0.027(8) -0.002(6) -0.005(5) 0.008(5)
C4 0.034(8) 0.028(8) 0.043(10) 0.001(6) 0.009(7) 0.006(6)
C5 0.024(7) 0.033(8) 0.038(9) 0.002(6) -0.004(6) 0.008(5)
C6 0.024(7) 0.048(9) 0.036(9) 0.002(7) 0.001(7) 0.003(6)
C7 0.028(7) 0.037(7) 0.017(7) 0.002(6) 0.004(6) 0.004(5)
C8 0.024(7) 0.032(7) 0.035(9) -0.011(6) 0.000(6) 0.002(5)
C9 0.024(7) 0.040(8) 0.027(8) 0.003(6) -0.001(6) 0.005(5)
C10 0.017(6) 0.032(7) 0.031(8) -0.002(6) -0.006(5) -0.001(5)
C11 0.027(7) 0.041(8) 0.040(9) -0.004(7) -0.006(6) -0.001(6)
C12 0.033(8) 0.031(7) 0.044(10) -0.003(7) -0.003(7) -0.001(6)
C13 0.017(7) 0.034(8) 0.067(12) -0.002(8) 0.009(7) -0.008(5)
C14 0.032(8) 0.038(8) 0.035(9) -0.002(6) 0.001(6) 0.003(6)

loop_
_atom_type_symbol
_atom_type_description
_atom_type_scat_dispersion_real
_atom_type_scat_dispersion_imag
_atom_type_scat_source
C C 0.0033 0.0016 'International Tables Vol C Tables 4.2.6.8 and 6.1.1.4'
H H 0.0000 0.0000 'International Tables Vol C Tables 4.2.6.8 and 6.1.1.4'
N N 0.0061 0.0033 'International Tables Vol C Tables 4.2.6.8 and 6.1.1.4'
Pt Pt -1.7033 8.3905 'International Tables Vol C Tables 4.2.6.8 and 6.1.1.4'
Cl Cl 0.1484 0.1585 'International Tables Vol C Tables 4.2.6.8 and 6.1.1.4'

loop_
_geom_angle_atom_site_label_1
_geom_angle_atom_site_label_2
_geom_angle_atom_site_label_3
_geom_angle
N1 Pt1 N4 79.8(4)
N1 Pt1 Cl2 96.2(3)
N4 Pt1 Cl2 176.0(3)
N1 Pt1 Cl1 173.3(3)
N4 Pt1 Cl1 93.8(3)
Cl2 Pt1 Cl1 90.12(13)
C3 N1 N2 118.1(11)
C3 N1 Pt1 116.7(8)
N2 N1 Pt1 125.2(9)
C1 N2 N1 116.7(12)
C3 N3 C2 116.7(12)
C8 N4 C4 117.1(12)
C8 N4 Pt1 127.9(9)
C4 N4 Pt1 115.0(8)
N2 C1 C2 125.7(13)
N2 C1 H1 117.1
C2 C1 H1 117.1
N3 C2 C1 116.2(12)
N3 C2 C9 119.8(12)
C1 C2 C9 123.9(12)
N3 C3 N1 126.3(12)
N3 C3 C4 119.4(12)
N1 C3 C4 114.2(11)
C5 C4 N4 121.7(13)
C5 C4 C3 124.7(13)
N4 C4 C3 113.6(12)
C4 C5 C6 120.7(14)
C4 C5 H5 119.6
C6 C5 H5 119.6
C7 C6 C5 118.6(14)
C7 C6 H6 120.7
C5 C6 H6 120.7
C6 C7 C8 119.5(13)
C6 C7 H7 120.2
C8 C7 H7 120.2
N4 C8 C7 122.2(13)
N4 C8 H8 118.9
C7 C8 H8 118.9
C10 C9 C14 118.2(12)
C10 C9 C2 119.3(12)
C14 C9 C2 122.4(13)
C11 C10 C9 120.4(13)
C11 C10 H10 119.8
C9 C10 H10 119.8
C12 C11 C10 120.6(15)
C12 C11 H11 119.7
C10 C11 H11 119.7
C11 C12 C13 121.1(14)
C11 C12 H12 119.4
C13 C12 H12 119.4
C12 C13 C14 120.8(13)
C12 C13 H13 119.6
C14 C13 H13 119.6
C13 C14 C9 118.8(14)
C13 C14 H14 120.6
C9 C14 H14 120.6

loop_
_geom_bond_atom_site_label_1
_geom_bond_atom_site_label_2
_geom_bond_distance
Pt1 N1 1.996(11)
Pt1 N4 2.011(11)
Pt1 Cl2 2.292(4)
Pt1 Cl1 2.304(4)
N1 C3 1.333(17)
N1 N2 1.374(17)
N2 C1 1.259(17)
N3 C3 1.308(17)
N3 C2 1.350(17)
N4 C8 1.354(16)
N4 C4 1.375(18)
C1 C2 1.42(2)
C1 H1 0.9500
C2 C9 1.467(19)
C3 C4 1.473(18)
C4 C5 1.35(2)
C5 C6 1.370(19)
C5 H5 0.9500
C6 C7 1.368(19)
C6 H6 0.9500
C7 C8 1.378(19)
C7 H7 0.9500
C8 H8 0.9500
C9 C10 1.39(2)
C9 C14 1.414(19)
C10 C11 1.369(18)
C10 H10 0.9500
C11 C12 1.344(19)
C11 H11 0.9500
C12 C13 1.35(2)
C12 H12 0.9500
C13 C14 1.383(19)
C13 H13 0.9500
C14 H14 0.9500

loop_
_geom_torsion_atom_site_label_1
_geom_torsion_atom_site_label_2
_geom_torsion_atom_site_label_3
_geom_torsion_atom_site_label_4
_geom_torsion
N4 Pt1 N1 C3 -7.6(9)
Cl2 Pt1 N1 C3 172.6(8)
N4 Pt1 N1 N2 174.5(10)
Cl2 Pt1 N1 N2 -5.4(10)
C3 N1 N2 C1 -0.2(17)
Pt1 N1 N2 C1 177.8(10)
N1 Pt1 N4 C8 -171.8(11)
Cl1 Pt1 N4 C8 10.5(10)
N1 Pt1 N4 C4 6.4(9)
Cl1 Pt1 N4 C4 -171.3(8)
N1 N2 C1 C2 -4(2)
C3 N3 C2 C1 -3.4(17)
C3 N3 C2 C9 179.3(11)
N2 C1 C2 N3 6(2)
N2 C1 C2 C9 -176.9(13)
C2 N3 C3 N1 -0.4(19)
C2 N3 C3 C4 176.5(11)
N2 N1 C3 N3 2.4(18)
Pt1 N1 C3 N3 -175.7(10)
N2 N1 C3 C4 -174.7(10)
Pt1 N1 C3 C4 7.2(14)
C8 N4 C4 C5 -3.5(19)
Pt1 N4 C4 C5 178.1(10)
C8 N4 C4 C3 173.9(10)
Pt1 N4 C4 C3 -4.5(14)
N3 C3 C4 C5 -2(2)
N1 C3 C4 C5 175.6(12)
N3 C3 C4 N4 -179.0(11)
N1 C3 C4 N4 -1.7(16)
N4 C4 C5 C6 3(2)
C3 C4 C5 C6 -173.7(12)
C4 C5 C6 C7 -2(2)
C5 C6 C7 C8 0(2)
C4 N4 C8 C7 1.9(18)
Pt1 N4 C8 C7 -179.9(9)
C6 C7 C8 N4 0(2)
N3 C2 C9 C10 9.2(19)
C1 C2 C9 C10 -167.9(13)
N3 C2 C9 C14 -169.7(12)
C1 C2 C9 C14 13(2)
C14 C9 C10 C11 -2(2)
C2 C9 C10 C11 178.9(12)
C9 C10 C11 C12 2(2)
C10 C11 C12 C13 0(2)
C11 C12 C13 C14 -2(2)
C12 C13 C14 C9 2(2)
C10 C9 C14 C13 0(2)
C2 C9 C14 C13 179.4(12)
